data_8100514
loop_
_publ_author_name
'Kolitsch, Uwe'

_publ_section_title
;
Crystal structure of dirubidium dichromate(VI), Rb~2~Cr~2~O~7~, a 
fourth polymorph
;
_journal_issue 4
_journal_name_full 'Zeitschrift f\"ur Kristallographie - New Crystal Structures'
_journal_page_first 401
_journal_page_last 402
_journal_volume 218
_journal_year 2003
_chemical_formula_structural 'Rb2 (Cr2 O7)'
_chemical_formula_sum 'Cr2 O7 Rb2'
_chemical_formula_weight 386.94
_chemical_name_common 'rubidium dichromate'
_space_group_IT_number 2
_space_group_name_Hall '-P 1'
_space_group_name_H-M_alt 'P -1'
_symmetry_cell_setting triclinic
_symmetry_space_group_name_Hall '-P 1'
_symmetry_space_group_name_H-M 'P -1'
_cell_angle_alpha 109.44(3)
_cell_angle_beta 90.81(3)
_cell_angle_gamma 108.89(3)
_cell_formula_units_Z 2
_cell_length_a 7.4330(10)
_cell_length_b 7.571(2)
_cell_length_c 7.832(2)
_cell_measurement_temperature 293(2)
_cell_volume 389.55(19)
_diffrn_ambient_temperature 293(2)
_exptl_crystal_density_diffrn 3.299
_cod_database_code 8100514

loop_
_symmetry_equiv_pos_as_xyz
'x, y, z'
'-x, -y, -z'

loop_
_atom_site_label
_atom_site_type_symbol
_atom_site_fract_x
_atom_site_fract_y
_atom_site_fract_z
_atom_site_U_iso_or_equiv
_atom_site_adp_type
_atom_site_occupancy
_atom_site_symmetry_multiplicity
_atom_site_Wyckoff_symbol
_atom_site_calc_flag
_atom_site_refinement_flags
_atom_site_disorder_assembly
_atom_site_disorder_group
Rb1 Rb 0.61788(3) 0.00713(4) 0.25083(3) 0.02650(8) Uani 1 2 i d . . .
Rb2 Rb 0.81258(4) -0.41469(4) -0.24509(3) 0.02799(8) Uani 1 2 i d . . .
Cr1 Cr 0.70251(5) -0.47518(5) 0.24753(5) 0.01983(9) Uani 1 2 i d . . .
Cr2 Cr 1.08504(5) -0.11760(6) 0.22689(5) 0.01965(9) Uani 1 2 i d . . .
O1 O 0.8722(3) -0.3344(3) 0.1412(3) 0.0374(5) Uani 1 2 i d . . .
O2 O 0.8109(3) -0.5618(3) 0.3626(3) 0.0313(4) Uani 1 2 i d . . .
O3 O 0.5978(3) -0.3373(3) 0.3803(3) 0.0364(4) Uani 1 2 i d . . .
O4 O 0.5426(3) -0.6589(3) 0.0909(3) 0.0357(4) Uani 1 2 i d . . .
O5 O 1.0264(3) 0.0700(3) 0.3420(3) 0.0353(4) Uani 1 2 i d . . .
O6 O 1.2357(3) -0.1530(3) 0.3512(3) 0.0306(4) Uani 1 2 i d . . .
O7 O 1.1791(3) -0.0781(4) 0.0518(3) 0.0403(5) Uani 1 2 i d . . .

loop_
_atom_site_aniso_label
_atom_site_aniso_U_11
_atom_site_aniso_U_22
_atom_site_aniso_U_33
_atom_site_aniso_U_23
_atom_site_aniso_U_13
_atom_site_aniso_U_12
Rb1 0.02176(12) 0.02739(13) 0.02668(13) 0.01082(9) 0.00313(9) 0.00267(9)
Rb2 0.02351(12) 0.02995(13) 0.02680(13) 0.00886(10) 0.00361(9) 0.00582(9)
Cr1 0.01486(16) 0.01834(16) 0.02244(18) 0.00689(13) -0.00085(13) 0.00137(12)
Cr2 0.01450(16) 0.02377(18) 0.02213(18) 0.01210(14) 0.00395(13) 0.00443(13)
O1 0.0297(10) 0.0405(11) 0.0290(10) 0.0170(8) -0.0018(8) -0.0091(8)
O2 0.0311(10) 0.0342(9) 0.0323(10) 0.0155(8) 0.0011(8) 0.0123(8)
O3 0.0297(10) 0.0280(9) 0.0444(12) 0.0040(8) 0.0044(9) 0.0101(8)
O4 0.0240(9) 0.0298(9) 0.0371(11) 0.0022(8) -0.0057(8) -0.0010(7)
O5 0.0357(11) 0.0355(10) 0.0407(11) 0.0142(9) 0.0092(9) 0.0193(9)
O6 0.0240(9) 0.0357(10) 0.0358(10) 0.0154(8) 0.0019(7) 0.0123(8)
O7 0.0374(12) 0.0556(13) 0.0358(11) 0.0290(10) 0.0174(9) 0.0128(10)

loop_
_geom_bond_atom_site_label_1
_geom_bond_atom_site_label_2
_geom_bond_distance
_geom_bond_site_symmetry_2
_geom_bond_publ_flag
Rb1 O2 2.916(2) 1_565 yes
Rb1 O7 2.934(2) 2_755 yes
Rb1 O6 2.937(2) 1_455 yes
Rb1 O4 2.952(2) 2_645 yes
Rb1 O5 2.955(2) . yes
Rb1 O6 2.993(2) 2_756 yes
Rb1 O3 3.060(2) . yes
Rb1 O4 3.359(2) 1_565 yes
Rb1 O7 3.363(3) 1_455 yes
Rb1 O1 3.568(3) . yes
Rb2 O5 2.853(2) 2_755 yes
Rb2 O1 2.878(2) . yes
Rb2 O2 2.897(2) 1_554 yes
Rb2 O3 2.971(2) 2_645 yes
Rb2 O6 2.992(2) 2_745 yes
Rb2 O2 3.000(2) 2_745 yes
Rb2 O4 3.055(2) 2_645 yes
Rb2 O7 3.272(3) . yes
Rb2 O7 3.508(3) 2_755 yes
Rb2 O3 3.622(3) 1_554 yes
Cr1 O3 1.614(2) . yes
Cr1 O4 1.614(2) . yes
Cr1 O2 1.6143(19) . yes
Cr1 O1 1.781(2) . yes
Cr2 O5 1.606(2) . yes
Cr2 O6 1.6157(19) . yes
Cr2 O7 1.619(2) . yes
Cr2 O1 1.790(2) . yes
